data_7200405
loop_
_publ_author_name
'Yu, Derrick Ethelbhert C.'
'Matsuda, Masaki'
'Tajima, Hiroyuki'
'Kikuchi, Akira'
'Taketsugu, Tetsuya'
'Hanasaki, Noriaki'
'Naito, Toshio'
'Inabe, Tamotsu'

_publ_section_title
;
 Variable magnetotransport properties in the TPP[Fe(Pc)L2]2 system (TPP
 = tetraphenylphosphonium, Pc = phthalocyaninato, L = CN, Cl, and Br)
;
_journal_issue 6
_journal_name_full 'Journal of Materials Chemistry'
_journal_page_first 718
_journal_paper_doi 10.1039/b814609h
_journal_volume 19
_journal_year 2009
_chemical_formula_moiety 'C68 H46 Cl2 Fe N10 P '
_chemical_formula_sum 'C68 H46 Cl2 Fe N10 P'
_chemical_formula_weight 1160.91
_space_group_IT_number 2
_symmetry_cell_setting triclinic
_symmetry_Int_Tables_number 2
_symmetry_space_group_name_Hall '-P 1'
_symmetry_space_group_name_H-M 'P -1'
_cell_angle_alpha 85.71(3)
_cell_angle_beta 68.16(4)
_cell_angle_gamma 66.19(4)
_cell_formula_units_Z 1
_cell_length_a 10.501(6)
_cell_length_b 12.232(6)
_cell_length_c 12.938(6)
_cell_measurement_reflns_used 14503
_cell_measurement_temperature 273.1
_cell_measurement_theta_max 27.5
_cell_measurement_theta_min 3.2
_cell_volume 1405.7(14)
_computing_cell_refinement PROCESS-AUTO
_computing_data_collection PROCESS-AUTO
_computing_data_reduction CrystalStructure
_computing_publication_material 'CrystalStructure 3.8'
_computing_structure_refinement CRYSTALS
_computing_structure_solution SIR92
_diffrn_detector_area_resol_mean 10.00
_diffrn_measured_fraction_theta_full 0.994
_diffrn_measured_fraction_theta_max 0.994
_diffrn_measurement_device_type 'Rigaku RAXIS-RAPID'
_diffrn_measurement_method \w
_diffrn_radiation_type 'Mo K\a'
_diffrn_radiation_wavelength 0.71075
_diffrn_reflns_av_R_equivalents 0.043
_diffrn_reflns_limit_h_max 13
_diffrn_reflns_limit_h_min -13
_diffrn_reflns_limit_k_max 14
_diffrn_reflns_limit_k_min -15
_diffrn_reflns_limit_l_max 16
_diffrn_reflns_limit_l_min -16
_diffrn_reflns_number 13709
_diffrn_reflns_theta_full 27.49
_diffrn_reflns_theta_max 27.49
_exptl_absorpt_coefficient_mu 0.445
_exptl_absorpt_correction_T_max 0.875
_exptl_absorpt_correction_T_min 0.568
_exptl_absorpt_correction_type multi-scan
_exptl_absorpt_process_details
;
Higashi, T. (1995). Program for Absorption Correction.
Rigaku Corporation, Tokyo, Japan.
;
_exptl_crystal_colour blue
_exptl_crystal_density_diffrn 1.371
_exptl_crystal_density_method 'not measured'
_exptl_crystal_description block
_exptl_crystal_F_000 599.00
_exptl_crystal_size_max 0.80
_exptl_crystal_size_mid 0.50
_exptl_crystal_size_min 0.30
_refine_diff_density_max 0.68
_refine_diff_density_min -1.84
_refine_ls_extinction_method none
_refine_ls_goodness_of_fit_ref 0.980
_refine_ls_hydrogen_treatment refall
_refine_ls_number_parameters 396
_refine_ls_number_reflns 6411
_refine_ls_R_factor_gt 0.0639
_refine_ls_shift/su_max 0.0000
_refine_ls_structure_factor_coef Fsqd
_refine_ls_weighting_details 'w = 1/[0.0005Fo^2^ + 7.0000\s(Fo^2^) + 3.0000]/(4Fo^2^)'
_refine_ls_weighting_scheme calc
_refine_ls_wR_factor_ref 0.1380
_reflns_number_gt 5140
_reflns_number_total 6411
_reflns_threshold_expression F^2^>2.0\s(F^2^)
_cod_data_source_file b814609h.txt
_cod_data_source_block '_PNP[Fe(Pc)Cl2]__________________'
_cod_original_cell_volume 1405.7(12)
_cod_original_formula_sum 'C68 H46 Cl2 Fe N10 P '
_cod_database_code 7200405

loop_
_symmetry_equiv_pos_site_id
_symmetry_equiv_pos_as_xyz
1 +X,+Y,+Z
2 -X,-Y,-Z

loop_
_atom_site_label
_atom_site_type_symbol
_atom_site_fract_x
_atom_site_fract_y
_atom_site_fract_z
_atom_site_U_iso_or_equiv
_atom_site_adp_type
_atom_site_occupancy
_atom_site_symmetry_multiplicity
_atom_site_calc_flag
_atom_site_refinement_flags
_atom_site_disorder_assembly
_atom_site_disorder_group
Fe(1) Fe 0.0000 0.0000 0.0000 0.02135(14) Uani 1.00 2 d S . .
Cl(1) Cl 0.01739(9) -0.06023(7) 0.16816(6) 0.03305(19) Uani 1.00 1 d . . .
P(1) P -0.00199(9) 0.38776(7) 0.56340(6) 0.02730(19) Uani 1.00 1 d . . .
N(1) N 0.1029(2) -0.1655(2) -0.06448(19) 0.0244(6) Uani 1.00 1 d . . .
N(2) N 0.3597(2) -0.1836(2) -0.1431(2) 0.0281(6) Uani 1.00 1 d . . .
N(3) N 0.1909(2) 0.0141(2) -0.04906(19) 0.0234(5) Uani 1.00 1 d . . .
N(4) N 0.1076(2) 0.2216(2) 0.0177(2) 0.0290(6) Uani 1.00 1 d . . .
N(5) N 0.0000 0.5000 0.5000 0.0468(12) Uani 1.00 2 d S . .
C(1) C 0.2542(3) -0.2246(2) -0.1222(2) 0.0262(7) Uani 1.00 1 d . . .
C(2) C 0.3278(3) -0.0729(2) -0.1084(2) 0.0254(7) Uani 1.00 1 d . . .
C(3) C 0.4444(3) -0.0280(2) -0.1317(2) 0.0284(7) Uani 1.00 1 d . . .
C(4) C 0.5988(3) -0.0813(3) -0.1873(2) 0.0370(8) Uani 1.00 1 d . . .
C(5) C 0.6774(3) -0.0109(3) -0.1936(3) 0.0449(10) Uani 1.00 1 d . . .
C(6) C 0.6035(3) 0.1082(3) -0.1499(2) 0.0449(10) Uani 1.00 1 d . . .
C(7) C 0.4495(3) 0.1622(3) -0.0967(2) 0.0358(8) Uani 1.00 1 d . . .
C(8) C 0.3702(3) 0.0913(2) -0.0870(2) 0.0264(7) Uani 1.00 1 d . . .
C(9) C 0.2120(3) 0.1154(2) -0.0348(2) 0.0254(7) Uani 1.00 1 d . . .
C(10) C -0.0362(3) 0.2425(2) 0.0635(2) 0.0258(7) Uani 1.00 1 d . . .
C(11) C -0.1522(3) 0.3566(2) 0.1245(2) 0.0278(7) Uani 1.00 1 d . . .
C(12) C -0.1451(4) 0.4637(2) 0.1475(3) 0.0406(9) Uani 1.00 1 d . . .
C(13) C -0.2781(4) 0.5568(3) 0.2096(3) 0.0479(10) Uani 1.00 1 d . . .
C(14) C -0.4149(4) 0.5443(3) 0.2477(3) 0.0456(9) Uani 1.00 1 d . . .
C(15) C -0.4224(3) 0.4387(2) 0.2243(2) 0.0356(8) Uani 1.00 1 d . . .
C(16) C -0.2877(3) 0.3447(2) 0.1617(2) 0.0276(7) Uani 1.00 1 d . . .
C(17) C -0.1229(3) 0.4312(2) 0.7071(2) 0.0274(7) Uani 1.00 1 d . . .
C(18) C -0.1437(3) 0.5383(3) 0.7561(2) 0.0389(9) Uani 1.00 1 d . . .
C(19) C -0.2343(4) 0.5745(3) 0.8676(2) 0.0484(10) Uani 1.00 1 d . . .
C(20) C -0.3028(4) 0.5031(3) 0.9306(2) 0.0460(9) Uani 1.00 1 d . . .
C(21) C -0.2825(3) 0.3970(3) 0.8838(2) 0.0440(9) Uani 1.00 1 d . . .
C(22) C -0.1927(3) 0.3604(2) 0.7720(2) 0.0342(8) Uani 1.00 1 d . . .
C(23) C 0.1825(3) 0.2889(2) 0.5565(2) 0.0293(7) Uani 1.00 1 d . . .
C(24) C 0.2065(4) 0.2215(3) 0.6436(2) 0.0442(9) Uani 1.00 1 d . . .
C(25) C 0.3503(4) 0.1474(3) 0.6347(3) 0.0598(12) Uani 1.00 1 d . . .
C(26) C 0.4713(4) 0.1401(4) 0.5390(3) 0.0624(13) Uani 1.00 1 d . . .
C(27) C 0.4482(4) 0.2046(4) 0.4506(3) 0.0607(12) Uani 1.00 1 d . . .
C(28) C 0.3049(3) 0.2801(3) 0.4594(3) 0.0456(10) Uani 1.00 1 d . . .
C(29) C -0.0702(3) 0.3055(3) 0.5038(2) 0.0373(9) Uani 1.00 1 d . . .
C(30) C 0.0063(4) 0.1845(4) 0.4723(4) 0.0648(14) Uani 1.00 1 d . . .
C(31) C -0.0484(5) 0.1275(5) 0.4184(4) 0.0873(18) Uani 1.00 1 d . . .
C(32) C -0.1725(6) 0.1901(5) 0.3973(3) 0.0786(18) Uani 1.00 1 d . . .
C(33) C -0.2512(6) 0.3098(5) 0.4294(4) 0.084(2) Uani 1.00 1 d . . .
C(34) C -0.1989(5) 0.3693(4) 0.4821(4) 0.0672(16) Uani 1.00 1 d . . .
H(1) H 0.6482 -0.1619 -0.2194 0.042 Uiso 1.00 1 c R . .
H(2) H 0.7837 -0.0448 -0.2284 0.052 Uiso 1.00 1 c R . .
H(3) H 0.6600 0.1543 -0.1566 0.055 Uiso 1.00 1 c R . .
H(4) H 0.3993 0.2442 -0.0682 0.044 Uiso 1.00 1 c R . .
H(5) H -0.0521 0.4714 0.1217 0.050 Uiso 1.00 1 c R . .
H(6) H -0.2770 0.6307 0.2264 0.057 Uiso 1.00 1 c R . .
H(7) H -0.5044 0.6096 0.2907 0.048 Uiso 1.00 1 c R . .
H(8) H -0.5151 0.4305 0.2491 0.038 Uiso 1.00 1 c R . .
H(10) H -0.0945 0.5858 0.7120 0.047 Uiso 1.00 1 c R . .
H(11) H -0.2482 0.6475 0.9004 0.055 Uiso 1.00 1 c R . .
H(12) H -0.3657 0.5280 1.0070 0.048 Uiso 1.00 1 c R . .
H(13) H -0.3296 0.3484 0.9281 0.050 Uiso 1.00 1 c R . .
H(14) H -0.1790 0.2876 0.7391 0.039 Uiso 1.00 1 c R . .
H(15) H 0.1227 0.2266 0.7090 0.048 Uiso 1.00 1 c R . .
H(16) H 0.3665 0.1016 0.6947 0.065 Uiso 1.00 1 c R . .
H(17) H 0.5707 0.0903 0.5335 0.070 Uiso 1.00 1 c R . .
H(18) H 0.5312 0.1977 0.3839 0.065 Uiso 1.00 1 c R . .
H(19) H 0.2884 0.3258 0.3994 0.052 Uiso 1.00 1 c R . .
H(20) H 0.0947 0.1397 0.4869 0.076 Uiso 1.00 1 c R . .
H(21) H 0.0026 0.0436 0.3976 0.102 Uiso 1.00 1 c R . .
H(22) H -0.2047 0.1504 0.3581 0.099 Uiso 1.00 1 c R . .
H(23) H -0.3419 0.3526 0.4173 0.117 Uiso 1.00 1 c R . .
H(24) H -0.2511 0.4532 0.5030 0.091 Uiso 1.00 1 c R . .

loop_
_atom_site_aniso_label
_atom_site_aniso_U_11
_atom_site_aniso_U_22
_atom_site_aniso_U_33
_atom_site_aniso_U_12
_atom_site_aniso_U_13
_atom_site_aniso_U_23
Fe(1) 0.0204(3) 0.0205(2) 0.0209(2) -0.0096(2) -0.0035(2) -0.0007(2)
Cl(1) 0.0389(4) 0.0348(4) 0.0276(3) -0.0172(3) -0.0130(3) 0.0063(3)
P(1) 0.0318(4) 0.0305(4) 0.0186(3) -0.0159(3) -0.0052(3) 0.0045(3)
N(1) 0.0237(12) 0.0234(12) 0.0246(11) -0.0126(10) -0.0034(10) -0.0023(9)
N(2) 0.0248(13) 0.0262(12) 0.0267(12) -0.0106(10) -0.0017(10) -0.0013(10)
N(3) 0.0231(12) 0.0239(11) 0.0228(11) -0.0122(9) -0.0048(9) 0.0012(9)
N(4) 0.0261(13) 0.0272(12) 0.0308(12) -0.0128(10) -0.0043(10) -0.0036(10)
N(5) 0.050(2) 0.037(2) 0.042(2) -0.0192(19) -0.0061(19) 0.0205(19)
C(1) 0.0252(14) 0.0248(14) 0.0253(13) -0.0101(11) -0.0057(11) 0.0003(11)
C(2) 0.0222(14) 0.0273(14) 0.0241(13) -0.0116(11) -0.0040(11) 0.0002(11)
C(3) 0.0236(15) 0.0333(16) 0.0271(14) -0.0149(12) -0.0044(11) 0.0026(12)
C(4) 0.0273(17) 0.0384(18) 0.0378(17) -0.0141(14) -0.0025(14) -0.0032(14)
C(5) 0.0274(18) 0.057(2) 0.045(2) -0.0235(16) -0.0002(15) -0.0009(17)
C(6) 0.0354(19) 0.059(2) 0.0430(19) -0.0323(17) -0.0015(15) -0.0032(17)
C(7) 0.0362(18) 0.0399(18) 0.0347(16) -0.0248(15) -0.0057(14) -0.0013(14)
C(8) 0.0262(15) 0.0299(15) 0.0229(13) -0.0158(12) -0.0039(11) 0.0009(11)
C(9) 0.0246(15) 0.0252(14) 0.0280(14) -0.0130(12) -0.0080(11) -0.0003(11)
C(10) 0.0269(15) 0.0234(14) 0.0270(14) -0.0115(12) -0.0077(12) -0.0025(11)
C(11) 0.0292(16) 0.0239(14) 0.0281(14) -0.0096(12) -0.0090(12) -0.0027(11)
C(12) 0.043(2) 0.0307(17) 0.050(2) -0.0176(15) -0.0153(16) -0.0070(15)
C(13) 0.057(2) 0.0292(17) 0.058(2) -0.0144(16) -0.0219(19) -0.0102(16)
C(14) 0.044(2) 0.0306(17) 0.046(2) -0.0045(15) -0.0074(16) -0.0127(15)
C(15) 0.0291(17) 0.0295(16) 0.0365(17) -0.0062(13) -0.0047(14) -0.0052(13)
C(16) 0.0289(15) 0.0248(14) 0.0249(13) -0.0089(12) -0.0070(12) -0.0024(11)
C(17) 0.0294(16) 0.0300(15) 0.0238(13) -0.0144(12) -0.0087(12) 0.0044(12)
C(18) 0.052(2) 0.0417(18) 0.0239(14) -0.0261(16) -0.0059(14) -0.0022(13)
C(19) 0.063(2) 0.047(2) 0.0286(16) -0.0221(18) -0.0082(16) -0.0093(15)
C(20) 0.041(2) 0.054(2) 0.0236(15) -0.0107(17) 0.0001(14) -0.0047(15)
C(21) 0.044(2) 0.057(2) 0.0240(15) -0.0256(17) 0.0004(14) 0.0060(15)
C(22) 0.0384(18) 0.0342(16) 0.0253(14) -0.0176(14) -0.0042(13) 0.0052(13)
C(23) 0.0326(16) 0.0299(15) 0.0228(13) -0.0137(13) -0.0057(12) -0.0016(12)
C(24) 0.050(2) 0.0407(19) 0.0286(16) -0.0095(16) -0.0109(15) 0.0079(14)
C(25) 0.060(2) 0.056(2) 0.046(2) -0.000(2) -0.028(2) 0.0088(19)
C(26) 0.042(2) 0.068(2) 0.065(2) -0.008(2) -0.022(2) -0.002(2)
C(27) 0.034(2) 0.071(2) 0.058(2) -0.017(2) -0.0011(18) 0.002(2)
C(28) 0.0316(18) 0.059(2) 0.0385(18) -0.0192(17) -0.0053(15) 0.0096(17)
C(29) 0.0384(18) 0.053(2) 0.0220(14) -0.0247(16) -0.0048(13) -0.0012(14)
C(30) 0.041(2) 0.065(2) 0.083(3) -0.021(2) -0.013(2) -0.029(2)
C(31) 0.060(3) 0.102(4) 0.092(3) -0.045(3) 0.006(2) -0.058(3)
C(32) 0.071(3) 0.132(5) 0.046(2) -0.064(3) -0.004(2) -0.030(2)
C(33) 0.091(4) 0.110(4) 0.091(3) -0.052(3) -0.064(3) 0.018(3)
C(34) 0.082(3) 0.072(3) 0.074(3) -0.037(2) -0.053(2) 0.017(2)

loop_
_atom_type_symbol
_atom_type_description
_atom_type_scat_dispersion_real
_atom_type_scat_dispersion_imag
_atom_type_scat_source
C C 0.003 0.002
;
International Tables for Crystallography
(1992, Vol. C, Tables 4.2.6.8 and 6.1.1.4)
;
H H 0.000 0.000
;
International Tables for Crystallography
(1992, Vol. C, Table 6.1.1.4)
;
Fe Fe 0.346 0.844
;
International Tables for Crystallography
(1992, Vol. C, Tables 4.2.6.8 and 6.1.1.4)
;
Cl Cl 0.148 0.159
;
International Tables for Crystallography
(1992, Vol. C, Tables 4.2.6.8 and 6.1.1.4)
;
N N 0.006 0.003
;
International Tables for Crystallography
(1992, Vol. C, Tables 4.2.6.8 and 6.1.1.4)
;
P P 0.102 0.094
;
International Tables for Crystallography
(1992, Vol. C, Tables 4.2.6.8 and 6.1.1.4)
;

loop_
_geom_angle_atom_site_label_1
_geom_angle_atom_site_label_2
_geom_angle_atom_site_label_3
_geom_angle
_geom_angle_publ_flag
_geom_angle_site_symmetry_1
_geom_angle_site_symmetry_2
_geom_angle_site_symmetry_3
Cl(1) Fe(1) Cl(1) 180.00(4) yes . . 2_555
Cl(1) Fe(1) N(1) 90.81(7) yes . . .
Cl(1) Fe(1) N(1) 89.19(7) yes . . 2_555
Cl(1) Fe(1) N(3) 91.07(7) yes . . .
Cl(1) Fe(1) N(3) 88.93(7) yes . . 2_555
Cl(1) Fe(1) N(1) 89.19(7) yes 2_555 . .
Cl(1) Fe(1) N(1) 90.81(7) yes 2_555 . 2_555
Cl(1) Fe(1) N(3) 88.93(7) yes 2_555 . .
Cl(1) Fe(1) N(3) 91.07(7) yes 2_555 . 2_555
N(1) Fe(1) N(1) 180.00(15) yes . . 2_555
N(1) Fe(1) N(3) 90.15(10) yes . . .
N(1) Fe(1) N(3) 89.85(10) yes . . 2_555
N(1) Fe(1) N(3) 89.85(10) yes 2_555 . .
N(1) Fe(1) N(3) 90.15(10) yes 2_555 . 2_555
N(3) Fe(1) N(3) 180.00(14) yes . . 2_555
N(5) P(1) C(17) 110.29(10) yes . . .
N(5) P(1) C(23) 111.31(12) yes . . .
N(5) P(1) C(29) 110.50(12) yes . . .
C(17) P(1) C(23) 108.60(14) yes . . .
C(17) P(1) C(29) 108.09(16) yes . . .
C(23) P(1) C(29) 107.97(16) yes . . .
Fe(1) N(1) C(1) 125.7(2) yes . . .
Fe(1) N(1) C(10) 126.16(16) yes . . 2_555
C(1) N(1) C(10) 108.1(2) yes . . 2_555
C(1) N(2) C(2) 122.0(2) yes . . .
Fe(1) N(3) C(2) 126.0(2) yes . . .
Fe(1) N(3) C(9) 126.36(15) yes . . .
C(2) N(3) C(9) 107.6(2) yes . . .
C(9) N(4) C(10) 122.0(3) yes . . .
P(1) N(5) P(1) 180.00(0) yes . . 2_566
N(1) C(1) N(2) 128.0(2) yes . . .
N(1) C(1) C(16) 109.6(3) yes . . 2_555
N(2) C(1) C(16) 122.4(2) yes . . 2_555
N(2) C(2) N(3) 128.1(3) yes . . .
N(2) C(2) C(3) 121.9(2) yes . . .
N(3) C(2) C(3) 110.0(2) yes . . .
C(2) C(3) C(4) 132.0(3) yes . . .
C(2) C(3) C(8) 106.0(2) yes . . .
C(4) C(3) C(8) 121.9(3) yes . . .
C(3) C(4) C(5) 116.7(3) yes . . .
C(4) C(5) C(6) 121.4(3) yes . . .
C(5) C(6) C(7) 121.9(4) yes . . .
C(6) C(7) C(8) 117.1(3) yes . . .
C(3) C(8) C(7) 120.9(2) yes . . .
C(3) C(8) C(9) 106.6(3) yes . . .
C(7) C(8) C(9) 132.4(2) yes . . .
N(3) C(9) N(4) 127.5(2) yes . . .
N(3) C(9) C(8) 109.7(2) yes . . .
N(4) C(9) C(8) 122.8(3) yes . . .
N(1) C(10) N(4) 128.0(2) yes 2_555 . .
N(1) C(10) C(11) 108.8(2) yes 2_555 . .
N(4) C(10) C(11) 123.1(3) yes . . .
C(10) C(11) C(12) 131.9(3) yes . . .
C(10) C(11) C(16) 106.8(3) yes . . .
C(12) C(11) C(16) 121.3(2) yes . . .
C(11) C(12) C(13) 117.5(3) yes . . .
C(12) C(13) C(14) 121.0(4) yes . . .
C(13) C(14) C(15) 121.6(2) yes . . .
C(14) C(15) C(16) 117.2(3) yes . . .
C(1) C(16) C(11) 106.7(2) yes 2_555 . .
C(1) C(16) C(15) 132.0(3) yes 2_555 . .
C(11) C(16) C(15) 121.4(3) yes . . .
P(1) C(17) C(18) 118.4(2) yes . . .
P(1) C(17) C(22) 122.2(2) yes . . .
C(18) C(17) C(22) 119.3(2) yes . . .
C(17) C(18) C(19) 120.5(3) yes . . .
C(18) C(19) C(20) 119.4(4) yes . . .
C(19) C(20) C(21) 120.9(2) yes . . .
C(20) C(21) C(22) 120.2(3) yes . . .
C(17) C(22) C(21) 119.8(3) yes . . .
P(1) C(23) C(24) 122.2(2) yes . . .
P(1) C(23) C(28) 118.3(2) yes . . .
C(24) C(23) C(28) 119.5(3) yes . . .
C(23) C(24) C(25) 120.1(3) yes . . .
C(24) C(25) C(26) 120.2(4) yes . . .
C(25) C(26) C(27) 120.1(3) yes . . .
C(26) C(27) C(28) 120.0(3) yes . . .
C(23) C(28) C(27) 120.1(3) yes . . .
P(1) C(29) C(30) 122.4(3) yes . . .
P(1) C(29) C(34) 117.8(3) yes . . .
C(30) C(29) C(34) 119.5(4) yes . . .
C(29) C(30) C(31) 119.3(4) yes . . .
C(30) C(31) C(32) 120.7(5) yes . . .
C(31) C(32) C(33) 120.9(7) yes . . .
C(32) C(33) C(34) 119.8(5) yes . . .
C(29) C(34) C(33) 119.8(4) yes . . .
C(3) C(4) H(1) 121.4 no . . .
C(5) C(4) H(1) 121.9 no . . .
C(4) C(5) H(2) 119.5 no . . .
C(6) C(5) H(2) 119.1 no . . .
C(5) C(6) H(3) 119.5 no . . .
C(7) C(6) H(3) 118.6 no . . .
C(6) C(7) H(4) 121.6 no . . .
C(8) C(7) H(4) 121.4 no . . .
C(11) C(12) H(5) 121.0 no . . .
C(13) C(12) H(5) 121.5 no . . .
C(12) C(13) H(6) 119.5 no . . .
C(14) C(13) H(6) 119.5 no . . .
C(13) C(14) H(7) 119.2 no . . .
C(15) C(14) H(7) 119.2 no . . .
C(14) C(15) H(8) 121.6 no . . .
C(16) C(15) H(8) 121.2 no . . .
C(17) C(18) H(10) 119.2 no . . .
C(19) C(18) H(10) 120.4 no . . .
C(18) C(19) H(11) 120.1 no . . .
C(20) C(19) H(11) 120.5 no . . .
C(19) C(20) H(12) 119.6 no . . .
C(21) C(20) H(12) 119.6 no . . .
C(20) C(21) H(13) 120.1 no . . .
C(22) C(21) H(13) 119.7 no . . .
C(17) C(22) H(14) 119.6 no . . .
C(21) C(22) H(14) 120.5 no . . .
C(23) C(24) H(15) 119.2 no . . .
C(25) C(24) H(15) 120.7 no . . .
C(24) C(25) H(16) 119.9 no . . .
C(26) C(25) H(16) 119.8 no . . .
C(25) C(26) H(17) 120.2 no . . .
C(27) C(26) H(17) 119.7 no . . .
C(26) C(27) H(18) 120.0 no . . .
C(28) C(27) H(18) 119.9 no . . .
C(23) C(28) H(19) 119.5 no . . .
C(27) C(28) H(19) 120.4 no . . .
C(29) C(30) H(20) 120.3 no . . .
C(31) C(30) H(20) 120.4 no . . .
C(30) C(31) H(21) 120.0 no . . .
C(32) C(31) H(21) 119.3 no . . .
C(31) C(32) H(22) 119.2 no . . .
C(33) C(32) H(22) 120.0 no . . .
C(32) C(33) H(23) 120.2 no . . .
C(34) C(33) H(23) 120.0 no . . .
C(29) C(34) H(24) 119.6 no . . .
C(33) C(34) H(24) 120.7 no . . .

loop_
_geom_bond_atom_site_label_1
_geom_bond_atom_site_label_2
_geom_bond_distance
_geom_bond_publ_flag
_geom_bond_site_symmetry_1
_geom_bond_site_symmetry_2
Fe(1) Cl(1) 2.2927(8) yes . .
Fe(1) Cl(1) 2.2927(8) yes . 2_555
Fe(1) N(1) 1.943(2) yes . .
Fe(1) N(1) 1.943(2) yes . 2_555
Fe(1) N(3) 1.941(2) yes . .
Fe(1) N(3) 1.941(2) yes . 2_555
P(1) N(5) 1.5492(8) yes . .
P(1) C(17) 1.788(2) yes . .
P(1) C(23) 1.794(3) yes . .
P(1) C(29) 1.797(4) yes . .
N(1) C(1) 1.370(3) yes . .
N(1) C(10) 1.379(4) yes . 2_555
N(2) C(1) 1.326(4) yes . .
N(2) C(2) 1.326(4) yes . .
N(3) C(2) 1.363(2) yes . .
N(3) C(9) 1.380(4) yes . .
N(4) C(9) 1.333(3) yes . .
N(4) C(10) 1.320(4) yes . .
C(1) C(16) 1.451(4) yes . 2_555
C(2) C(3) 1.462(5) yes . .
C(3) C(4) 1.385(4) yes . .
C(3) C(8) 1.394(4) yes . .
C(4) C(5) 1.394(6) yes . .
C(5) C(6) 1.389(5) yes . .
C(6) C(7) 1.380(4) yes . .
C(7) C(8) 1.397(6) yes . .
C(8) C(9) 1.450(4) yes . .
C(10) C(11) 1.460(3) yes . .
C(11) C(12) 1.401(5) yes . .
C(11) C(16) 1.387(5) yes . .
C(12) C(13) 1.383(4) yes . .
C(13) C(14) 1.403(6) yes . .
C(14) C(15) 1.387(6) yes . .
C(15) C(16) 1.397(3) yes . .
C(17) C(18) 1.399(5) yes . .
C(17) C(22) 1.393(4) yes . .
C(18) C(19) 1.384(4) yes . .
C(19) C(20) 1.382(6) yes . .
C(20) C(21) 1.377(6) yes . .
C(21) C(22) 1.387(4) yes . .
C(23) C(24) 1.385(4) yes . .
C(23) C(28) 1.396(4) yes . .
C(24) C(25) 1.377(5) yes . .
C(25) C(26) 1.383(5) yes . .
C(26) C(27) 1.381(6) yes . .
C(27) C(28) 1.377(5) yes . .
C(29) C(30) 1.374(5) yes . .
C(29) C(34) 1.384(6) yes . .
C(30) C(31) 1.413(9) yes . .
C(31) C(32) 1.337(8) yes . .
C(32) C(33) 1.363(8) yes . .
C(33) C(34) 1.404(10) yes . .
C(4) H(1) 0.950 no . .
C(5) H(2) 0.950 no . .
C(6) H(3) 0.950 no . .
C(7) H(4) 0.950 no . .
C(12) H(5) 0.950 no . .
C(13) H(6) 0.950 no . .
C(14) H(7) 0.950 no . .
C(15) H(8) 0.950 no . .
C(18) H(10) 0.950 no . .
C(19) H(11) 0.950 no . .
C(20) H(12) 0.950 no . .
C(21) H(13) 0.950 no . .
C(22) H(14) 0.950 no . .
C(24) H(15) 0.950 no . .
C(25) H(16) 0.950 no . .
C(26) H(17) 0.950 no . .
C(27) H(18) 0.950 no . .
C(28) H(19) 0.950 no . .
C(30) H(20) 0.950 no . .
C(31) H(21) 0.950 no . .
C(32) H(22) 0.950 no . .
C(33) H(23) 0.950 no . .
C(34) H(24) 0.950 no . .

loop_
_geom_contact_atom_site_label_1
_geom_contact_atom_site_label_2
_geom_contact_distance
_geom_contact_publ_flag
_geom_contact_site_symmetry_1
_geom_contact_site_symmetry_2
Cl(1) C(22) 3.556(3) ? . 2_556
C(3) C(7) 3.595(4) ? . 2_655
C(5) C(8) 3.593(4) ? . 2_655
C(5) C(9) 3.536(5) ? . 2_655
C(7) C(3) 3.595(4) ? . 2_655
C(8) C(5) 3.593(4) ? . 2_655
C(9) C(5) 3.536(5) ? . 2_655
C(11) C(20) 3.464(5) ? . 1_554
C(16) C(20) 3.458(4) ? . 1_554
C(16) C(21) 3.589(4) ? . 1_554
C(16) C(33) 3.599(7) ? . .
C(20) C(11) 3.464(5) ? . 1_556
C(20) C(16) 3.458(4) ? . 1_556
C(21) C(16) 3.589(4) ? . 1_556
C(22) Cl(1) 3.556(3) ? . 2_556
C(26) C(26) 3.395(7) ? . 2_656
C(33) C(16) 3.599(7) ? . .
Cl(1) H(2) 3.186 ? . 2_655
Cl(1) H(3) 3.054 ? . 2_655
Cl(1) H(14) 3.043 ? . 2_556
Cl(1) H(15) 3.004 ? . 2_556
Cl(1) H(21) 3.241 ? . .
Cl(1) H(22) 3.154 ? . .
N(1) H(13) 3.468 ? . 2_556
N(1) H(22) 3.555 ? . 2_555
N(2) H(13) 3.304 ? . 2_556
N(2) H(18) 2.884 ? . 2_655
N(3) H(16) 3.471 ? . 1_554
N(4) H(2) 3.585 ? . 2_655
N(4) H(11) 3.033 ? . 2_566
C(1) H(13) 3.029 ? . 2_556
C(1) H(18) 3.377 ? . 2_655
C(1) H(22) 3.285 ? . 2_555
C(2) H(3) 3.532 ? . 2_655
C(2) H(16) 3.213 ? . 1_554
C(2) H(18) 3.506 ? . 2_655
C(3) H(16) 2.830 ? . 1_554
C(4) H(11) 3.371 ? . 1_644
C(4) H(16) 3.338 ? . 1_554
C(5) H(21) 3.301 ? . 2_655
C(6) H(13) 3.574 ? . 1_654
C(7) H(6) 3.230 ? . 2_565
C(7) H(11) 3.042 ? . 2_566
C(7) H(16) 3.341 ? . 1_554
C(8) H(16) 2.832 ? . 1_554
C(9) H(2) 3.462 ? . 2_655
C(9) H(16) 3.249 ? . 1_554
C(11) H(12) 3.162 ? . 1_554
C(11) H(23) 3.572 ? . .
C(12) H(5) 3.549 ? . 2_565
C(12) H(10) 3.466 ? . 2_566
C(12) H(12) 3.276 ? . 1_554
C(13) H(4) 3.075 ? . 2_565
C(13) H(12) 3.168 ? . 1_554
C(13) H(23) 3.594 ? . .
C(14) H(4) 3.358 ? . 2_565
C(14) H(12) 2.969 ? . 1_554
C(14) H(23) 3.152 ? . .
C(15) H(12) 2.877 ? . 1_554
C(15) H(18) 3.562 ? . 1_455
C(15) H(23) 2.918 ? . .
C(16) H(12) 2.962 ? . 1_554
C(16) H(13) 3.208 ? . 1_554
C(16) H(22) 3.455 ? . .
C(16) H(23) 3.142 ? . .
C(17) H(8) 3.314 ? . 2_466
C(18) H(1) 3.392 ? . 1_466
C(18) H(5) 2.988 ? . 2_566
C(18) H(8) 3.473 ? . 2_466
C(19) H(1) 3.234 ? . 1_466
C(19) H(4) 3.012 ? . 2_566
C(19) H(5) 2.883 ? . 2_566
C(19) H(8) 3.509 ? . 2_466
C(20) H(4) 3.272 ? . 2_566
C(20) H(8) 3.391 ? . 2_466
C(20) H(12) 3.442 ? . 2_467
C(20) H(13) 3.336 ? . 2_467
C(21) H(3) 3.371 ? . 1_456
C(21) H(8) 3.239 ? . 2_466
C(21) H(12) 3.172 ? . 2_467
C(22) H(3) 3.366 ? . 1_456
C(22) H(7) 3.441 ? . 2_466
C(22) H(8) 3.197 ? . 2_466
C(24) H(6) 3.019 ? . 2_566
C(25) H(6) 3.034 ? . 2_566
C(25) H(17) 3.396 ? . 2_656
C(26) H(17) 3.274 ? . 2_656
C(26) H(22) 3.383 ? . 1_655
C(27) H(22) 3.175 ? . 1_655
C(27) H(23) 3.274 ? . 1_655
C(28) H(1) 3.306 ? . 2_655
C(28) H(8) 3.548 ? . 1_655
C(30) H(2) 3.212 ? . 2_655
C(30) H(21) 3.166 ? . 2_556
C(31) H(2) 2.794 ? . 2_655
C(31) H(20) 3.557 ? . 2_556
C(31) H(21) 3.094 ? . 2_556
C(32) H(2) 3.561 ? . 2_655
C(32) H(17) 3.266 ? . 1_455
C(32) H(18) 3.143 ? . 1_455
C(33) H(7) 3.500 ? . 2_466
C(33) H(18) 3.331 ? . 1_455
C(34) H(7) 3.326 ? . 2_466
H(1) C(18) 3.392 ? . 1_644
H(1) C(19) 3.234 ? . 1_644
H(1) C(28) 3.306 ? . 2_655
H(1) H(10) 3.083 ? . 1_644
H(1) H(11) 2.772 ? . 1_644
H(1) H(18) 3.473 ? . 2_655
H(1) H(19) 2.890 ? . 2_655
H(1) H(20) 3.583 ? . 2_655
H(2) Cl(1) 3.186 ? . 2_655
H(2) N(4) 3.585 ? . 2_655
H(2) C(9) 3.462 ? . 2_655
H(2) C(30) 3.212 ? . 2_655
H(2) C(31) 2.794 ? . 2_655
H(2) C(32) 3.561 ? . 2_655
H(2) H(20) 3.219 ? . 2_655
H(2) H(21) 2.488 ? . 2_655
H(3) Cl(1) 3.054 ? . 2_655
H(3) C(2) 3.532 ? . 2_655
H(3) C(21) 3.371 ? . 1_654
H(3) C(22) 3.366 ? . 1_654
H(3) H(7) 3.401 ? . 2_565
H(3) H(13) 2.744 ? . 1_654
H(3) H(14) 2.745 ? . 1_654
H(4) C(13) 3.075 ? . 2_565
H(4) C(14) 3.358 ? . 2_565
H(4) C(19) 3.012 ? . 2_566
H(4) C(20) 3.272 ? . 2_566
H(4) H(6) 2.843 ? . 2_565
H(4) H(7) 3.341 ? . 2_565
H(4) H(11) 2.271 ? . 2_566
H(4) H(12) 2.801 ? . 2_566
H(4) H(13) 3.542 ? . 1_654
H(5) C(12) 3.549 ? . 2_565
H(5) C(18) 2.988 ? . 2_566
H(5) C(19) 2.883 ? . 2_566
H(5) H(5) 3.054 ? . 2_565
H(5) H(10) 2.975 ? . 2_566
H(5) H(11) 2.798 ? . 2_566
H(6) C(7) 3.230 ? . 2_565
H(6) C(24) 3.019 ? . 2_566
H(6) C(25) 3.034 ? . 2_566
H(6) H(4) 2.843 ? . 2_565
H(6) H(15) 3.144 ? . 2_566
H(6) H(16) 3.155 ? . 2_566
H(7) C(22) 3.441 ? . 2_466
H(7) C(33) 3.500 ? . 2_466
H(7) C(34) 3.326 ? . 2_466
H(7) H(3) 3.401 ? . 2_565
H(7) H(4) 3.341 ? . 2_565
H(7) H(12) 3.462 ? . 1_554
H(7) H(14) 3.207 ? . 2_466
H(7) H(23) 3.529 ? . .
H(7) H(23) 3.494 ? . 2_466
H(7) H(24) 3.239 ? . 2_466
H(8) C(17) 3.314 ? . 2_466
H(8) C(18) 3.473 ? . 2_466
H(8) C(19) 3.509 ? . 2_466
H(8) C(20) 3.391 ? . 2_466
H(8) C(21) 3.239 ? . 2_466
H(8) C(22) 3.197 ? . 2_466
H(8) C(28) 3.548 ? . 1_455
H(8) H(12) 3.316 ? . 1_554
H(8) H(18) 3.186 ? . 1_455
H(8) H(19) 2.907 ? . 1_455
H(8) H(23) 3.191 ? . .
H(8) H(24) 3.216 ? . 2_466
H(10) C(12) 3.466 ? . 2_566
H(10) H(1) 3.083 ? . 1_466
H(10) H(5) 2.975 ? . 2_566
H(11) N(4) 3.033 ? . 2_566
H(11) C(4) 3.371 ? . 1_466
H(11) C(7) 3.042 ? . 2_566
H(11) H(1) 2.772 ? . 1_466
H(11) H(4) 2.271 ? . 2_566
H(11) H(5) 2.798 ? . 2_566
H(12) C(11) 3.162 ? . 1_556
H(12) C(12) 3.276 ? . 1_556
H(12) C(13) 3.168 ? . 1_556
H(12) C(14) 2.969 ? . 1_556
H(12) C(15) 2.877 ? . 1_556
H(12) C(16) 2.962 ? . 1_556
H(12) C(20) 3.442 ? . 2_467
H(12) C(21) 3.172 ? . 2_467
H(12) H(4) 2.801 ? . 2_566
H(12) H(7) 3.462 ? . 1_556
H(12) H(8) 3.316 ? . 1_556
H(12) H(12) 3.228 ? . 2_467
H(12) H(13) 2.741 ? . 2_467
H(13) N(1) 3.468 ? . 2_556
H(13) N(2) 3.304 ? . 2_556
H(13) C(1) 3.029 ? . 2_556
H(13) C(6) 3.574 ? . 1_456
H(13) C(16) 3.208 ? . 1_556
H(13) C(20) 3.336 ? . 2_467
H(13) H(3) 2.744 ? . 1_456
H(13) H(4) 3.542 ? . 1_456
H(13) H(12) 2.741 ? . 2_467
H(14) Cl(1) 3.043 ? . 2_556
H(14) H(3) 2.745 ? . 1_456
H(14) H(7) 3.207 ? . 2_466
H(15) Cl(1) 3.004 ? . 2_556
H(15) H(6) 3.144 ? . 2_566
H(16) N(3) 3.471 ? . 1_556
H(16) C(2) 3.213 ? . 1_556
H(16) C(3) 2.830 ? . 1_556
H(16) C(4) 3.338 ? . 1_556
H(16) C(7) 3.341 ? . 1_556
H(16) C(8) 2.832 ? . 1_556
H(16) C(9) 3.249 ? . 1_556
H(16) H(6) 3.155 ? . 2_566
H(16) H(18) 3.487 ? . 2_656
H(17) C(25) 3.396 ? . 2_656
H(17) C(26) 3.274 ? . 2_656
H(17) C(32) 3.266 ? . 1_655
H(17) H(17) 3.423 ? . 2_656
H(17) H(20) 3.431 ? . 2_656
H(17) H(22) 2.902 ? . 1_655
H(18) N(2) 2.884 ? . 2_655
H(18) C(1) 3.377 ? . 2_655
H(18) C(2) 3.506 ? . 2_655
H(18) C(15) 3.562 ? . 1_655
H(18) C(32) 3.143 ? . 1_655
H(18) C(33) 3.331 ? . 1_655
H(18) H(1) 3.473 ? . 2_655
H(18) H(8) 3.186 ? . 1_655
H(18) H(16) 3.487 ? . 2_656
H(18) H(22) 2.486 ? . 1_655
H(18) H(23) 2.853 ? . 1_655
H(19) H(1) 2.890 ? . 2_655
H(19) H(8) 2.907 ? . 1_655
H(20) C(31) 3.557 ? . 2_556
H(20) H(1) 3.583 ? . 2_655
H(20) H(2) 3.219 ? . 2_655
H(20) H(17) 3.431 ? . 2_656
H(20) H(21) 2.918 ? . 2_556
H(21) Cl(1) 3.241 ? . .
H(21) C(5) 3.301 ? . 2_655
H(21) C(30) 3.166 ? . 2_556
H(21) C(31) 3.094 ? . 2_556
H(21) H(2) 2.488 ? . 2_655
H(21) H(20) 2.918 ? . 2_556
H(21) H(21) 2.772 ? . 2_556
H(22) Cl(1) 3.154 ? . .
H(22) N(1) 3.555 ? . 2_555
H(22) C(1) 3.285 ? . 2_555
H(22) C(16) 3.455 ? . .
H(22) C(26) 3.383 ? . 1_455
H(22) C(27) 3.175 ? . 1_455
H(22) H(17) 2.902 ? . 1_455
H(22) H(18) 2.486 ? . 1_455
H(23) C(11) 3.572 ? . .
H(23) C(13) 3.594 ? . .
H(23) C(14) 3.152 ? . .
H(23) C(15) 2.918 ? . .
H(23) C(16) 3.142 ? . .
H(23) C(27) 3.274 ? . 1_455
H(23) H(7) 3.529 ? . .
H(23) H(7) 3.494 ? . 2_466
H(23) H(8) 3.191 ? . .
H(23) H(18) 2.853 ? . 1_455
H(24) H(7) 3.239 ? . 2_466
H(24) H(8) 3.216 ? . 2_466

loop_
_geom_torsion_atom_site_label_1
_geom_torsion_atom_site_label_2
_geom_torsion_atom_site_label_3
_geom_torsion_atom_site_label_4
_geom_torsion
_geom_torsion_publ_flag
_geom_torsion_site_symmetry_1
_geom_torsion_site_symmetry_2
_geom_torsion_site_symmetry_3
_geom_torsion_site_symmetry_4
Cl(1) Fe(1) N(1) C(1) -93.2(2) ? . . . .
Cl(1) Fe(1) N(1) C(10) 89.1(2) ? . . . 2_555
Cl(1) Fe(1) N(1) C(1) -86.8(2) ? . . 2_555 2_555
Cl(1) Fe(1) N(1) C(10) 90.9(2) ? . . 2_555 .
Cl(1) Fe(1) N(3) C(2) 92.6(2) ? . . . .
Cl(1) Fe(1) N(3) C(9) -90.6(2) ? . . . .
Cl(1) Fe(1) N(3) C(2) 87.4(2) ? . . 2_555 2_555
Cl(1) Fe(1) N(3) C(9) -89.4(2) ? . . 2_555 2_555
Cl(1) Fe(1) N(1) C(1) 86.8(2) ? 2_555 . . .
Cl(1) Fe(1) N(1) C(10) -90.9(2) ? 2_555 . . 2_555
Cl(1) Fe(1) N(1) C(1) 93.2(2) ? 2_555 . 2_555 2_555
Cl(1) Fe(1) N(1) C(10) -89.1(2) ? 2_555 . 2_555 .
Cl(1) Fe(1) N(3) C(2) -87.4(2) ? 2_555 . . .
Cl(1) Fe(1) N(3) C(9) 89.4(2) ? 2_555 . . .
Cl(1) Fe(1) N(3) C(2) -92.6(2) ? 2_555 . 2_555 2_555
Cl(1) Fe(1) N(3) C(9) 90.6(2) ? 2_555 . 2_555 2_555
N(1) Fe(1) N(3) C(2) 1.8(2) ? . . . .
N(1) Fe(1) N(3) C(9) 178.6(2) ? . . . .
N(3) Fe(1) N(1) C(1) -2.2(2) ? . . . .
N(3) Fe(1) N(1) C(10) -179.8(2) ? . . . 2_555
N(1) Fe(1) N(3) C(2) 178.2(2) ? . . 2_555 2_555
N(1) Fe(1) N(3) C(9) 1.4(2) ? . . 2_555 2_555
N(3) Fe(1) N(1) C(1) 177.8(2) ? 2_555 . . .
N(3) Fe(1) N(1) C(10) 0.2(2) ? 2_555 . . 2_555
N(1) Fe(1) N(3) C(2) -178.2(2) ? 2_555 . . .
N(1) Fe(1) N(3) C(9) -1.4(2) ? 2_555 . . .
N(3) Fe(1) N(1) C(1) -177.8(2) ? . . 2_555 2_555
N(3) Fe(1) N(1) C(10) -0.2(2) ? . . 2_555 .
N(1) Fe(1) N(3) C(2) -1.8(2) ? 2_555 . 2_555 2_555
N(1) Fe(1) N(3) C(9) -178.6(2) ? 2_555 . 2_555 2_555
N(3) Fe(1) N(1) C(1) 2.2(2) ? 2_555 . 2_555 2_555
N(3) Fe(1) N(1) C(10) 179.8(2) ? 2_555 . 2_555 .
N(5) P(1) C(17) C(18) -28.0(3) ? . . . .
N(5) P(1) C(17) C(22) 154.0(2) ? . . . .
N(5) P(1) C(23) C(24) 146.2(3) ? . . . .
N(5) P(1) C(23) C(28) -34.2(3) ? . . . .
N(5) P(1) C(29) C(30) 128.4(3) ? . . . .
N(5) P(1) C(29) C(34) -46.8(3) ? . . . .
C(17) P(1) C(23) C(24) 24.6(4) ? . . . .
C(17) P(1) C(23) C(28) -155.8(3) ? . . . .
C(23) P(1) C(17) C(18) 94.2(3) ? . . . .
C(23) P(1) C(17) C(22) -83.7(3) ? . . . .
C(17) P(1) C(29) C(30) -110.8(3) ? . . . .
C(17) P(1) C(29) C(34) 74.0(3) ? . . . .
C(29) P(1) C(17) C(18) -148.9(2) ? . . . .
C(29) P(1) C(17) C(22) 33.1(3) ? . . . .
C(23) P(1) C(29) C(30) 6.5(3) ? . . . .
C(23) P(1) C(29) C(34) -168.7(2) ? . . . .
C(29) P(1) C(23) C(24) -92.4(3) ? . . . .
C(29) P(1) C(23) C(28) 87.3(3) ? . . . .
Fe(1) N(1) C(1) N(2) 2.0(4) ? . . . .
Fe(1) N(1) C(1) C(16) -177.3(2) ? . . . 2_555
Fe(1) N(1) C(10) N(4) -1.6(4) ? . . 2_555 2_555
Fe(1) N(1) C(10) C(11) 177.8(2) ? . . 2_555 2_555
C(1) N(1) C(10) N(4) -179.6(3) ? . . 2_555 2_555
C(1) N(1) C(10) C(11) -0.2(3) ? . . 2_555 2_555
C(10) N(1) C(1) N(2) 179.9(2) ? 2_555 . . .
C(10) N(1) C(1) C(16) 0.7(3) ? 2_555 . . 2_555
C(1) N(2) C(2) N(3) 0.0(4) ? . . . .
C(1) N(2) C(2) C(3) -179.9(2) ? . . . .
C(2) N(2) C(1) N(1) -0.5(5) ? . . . .
C(2) N(2) C(1) C(16) 178.7(2) ? . . . 2_555
Fe(1) N(3) C(2) N(2) -1.1(4) ? . . . .
Fe(1) N(3) C(2) C(3) 178.8(2) ? . . . .
Fe(1) N(3) C(9) N(4) 2.1(4) ? . . . .
Fe(1) N(3) C(9) C(8) -177.7(2) ? . . . .
C(2) N(3) C(9) N(4) 179.4(3) ? . . . .
C(2) N(3) C(9) C(8) -0.4(3) ? . . . .
C(9) N(3) C(2) N(2) -178.4(3) ? . . . .
C(9) N(3) C(2) C(3) 1.5(3) ? . . . .
C(9) N(4) C(10) N(1) -1.3(5) ? . . . 2_555
C(9) N(4) C(10) C(11) 178.0(3) ? . . . .
C(10) N(4) C(9) N(3) -0.6(5) ? . . . .
C(10) N(4) C(9) C(8) 179.1(3) ? . . . .
N(1) C(1) C(16) C(11) -0.9(3) ? . . 2_555 2_555
N(1) C(1) C(16) C(15) 179.4(3) ? . . 2_555 2_555
N(2) C(1) C(16) C(11) 179.8(3) ? . . 2_555 2_555
N(2) C(1) C(16) C(15) 0.1(4) ? . . 2_555 2_555
N(2) C(2) C(3) C(4) -0.9(5) ? . . . .
N(2) C(2) C(3) C(8) 177.9(2) ? . . . .
N(3) C(2) C(3) C(4) 179.2(3) ? . . . .
N(3) C(2) C(3) C(8) -2.0(3) ? . . . .
C(2) C(3) C(4) C(5) -179.7(3) ? . . . .
C(2) C(3) C(8) C(7) -178.8(3) ? . . . .
C(2) C(3) C(8) C(9) 1.7(3) ? . . . .
C(4) C(3) C(8) C(7) 0.1(3) ? . . . .
C(4) C(3) C(8) C(9) -179.4(3) ? . . . .
C(8) C(3) C(4) C(5) 1.8(5) ? . . . .
C(3) C(4) C(5) C(6) -2.3(5) ? . . . .
C(4) C(5) C(6) C(7) 1.0(6) ? . . . .
C(5) C(6) C(7) C(8) 0.9(5) ? . . . .
C(6) C(7) C(8) C(3) -1.5(5) ? . . . .
C(6) C(7) C(8) C(9) 177.9(3) ? . . . .
C(3) C(8) C(9) N(3) -0.9(3) ? . . . .
C(3) C(8) C(9) N(4) 179.3(3) ? . . . .
C(7) C(8) C(9) N(3) 179.7(3) ? . . . .
C(7) C(8) C(9) N(4) -0.1(4) ? . . . .
N(1) C(10) C(11) C(12) -179.6(3) ? 2_555 . . .
N(1) C(10) C(11) C(16) 0.4(3) ? 2_555 . . .
N(4) C(10) C(11) C(12) 0.9(5) ? . . . .
N(4) C(10) C(11) C(16) -179.0(3) ? . . . .
C(10) C(11) C(12) C(13) -179.4(3) ? . . . .
C(10) C(11) C(16) C(1) -0.8(3) ? . . . 2_555
C(10) C(11) C(16) C(15) 179.5(3) ? . . . .
C(12) C(11) C(16) C(1) 179.3(3) ? . . . 2_555
C(12) C(11) C(16) C(15) -0.5(5) ? . . . .
C(16) C(11) C(12) C(13) 0.6(5) ? . . . .
C(11) C(12) C(13) C(14) -0.2(5) ? . . . .
C(12) C(13) C(14) C(15) -0.2(5) ? . . . .
C(13) C(14) C(15) C(16) 0.4(5) ? . . . .
C(14) C(15) C(16) C(1) -179.7(3) ? . . . 2_555
C(14) C(15) C(16) C(11) -0.0(4) ? . . . .
P(1) C(17) C(18) C(19) -178.9(3) ? . . . .
P(1) C(17) C(22) C(21) 178.4(2) ? . . . .
C(18) C(17) C(22) C(21) 0.5(5) ? . . . .
C(22) C(17) C(18) C(19) -0.9(5) ? . . . .
C(17) C(18) C(19) C(20) 0.8(6) ? . . . .
C(18) C(19) C(20) C(21) -0.2(5) ? . . . .
C(19) C(20) C(21) C(22) -0.2(5) ? . . . .
C(20) C(21) C(22) C(17) 0.1(4) ? . . . .
P(1) C(23) C(24) C(25) -179.6(3) ? . . . .
P(1) C(23) C(28) C(27) -179.6(3) ? . . . .
C(24) C(23) C(28) C(27) 0.1(5) ? . . . .
C(28) C(23) C(24) C(25) 0.7(6) ? . . . .
C(23) C(24) C(25) C(26) 0.1(5) ? . . . .
C(24) C(25) C(26) C(27) -1.8(8) ? . . . .
C(25) C(26) C(27) C(28) 2.6(8) ? . . . .
C(26) C(27) C(28) C(23) -1.8(7) ? . . . .
P(1) C(29) C(30) C(31) -175.3(3) ? . . . .
P(1) C(29) C(34) C(33) 176.2(3) ? . . . .
C(30) C(29) C(34) C(33) 0.8(6) ? . . . .
C(34) C(29) C(30) C(31) -0.2(5) ? . . . .
C(29) C(30) C(31) C(32) 0.6(7) ? . . . .
C(30) C(31) C(32) C(33) -1.5(8) ? . . . .
C(31) C(32) C(33) C(34) 2.1(8) ? . . . .
C(32) C(33) C(34) C(29) -1.8(7) ? . . . .
